data_4124874
loop_
_publ_author_name
'Qi, Chao'
'Xiong, Yuan'
'Eschenbrenner-Lux, Vincent'
'Cong, Huan'
'Porco, Jr, John A'

_publ_section_title
;
 Asymmetric Syntheses of the Flavonoid Diels-Alder Natural Products
 Sanggenons C and O.
;
_journal_issue 3
_journal_name_full 'Journal of the American Chemical Society'
_journal_page_first 798
_journal_page_last 801
_journal_paper_doi 10.1021/jacs.5b12778
_journal_volume 138
_journal_year 2016
_chemical_absolute_configuration syn
_chemical_formula_moiety 'C35 H21 B Br2 O4, C6 H6 O'
_chemical_formula_sum 'C41 H27 B Br2 O5'
_chemical_formula_weight 770.25
_space_group_crystal_system monoclinic
_space_group_IT_number 4
_space_group_name_Hall 'P 2yb'
_space_group_name_H-M_alt 'P 1 21 1'
_symmetry_space_group_name_Hall 'P 2yb'
_symmetry_space_group_name_H-M 'P 1 21 1'
_atom_sites_solution_hydrogens difmap
_atom_sites_solution_primary direct
_atom_sites_solution_secondary difmap
_audit_creation_method SHELXL-2014/7
_audit_update_record
;
2015-08-21 # Formatted by publCIF
;
_cell_angle_alpha 90
_cell_angle_beta 95.976(2)
_cell_angle_gamma 90
_cell_formula_units_Z 2
_cell_length_a 10.2781(4)
_cell_length_b 12.6985(4)
_cell_length_c 15.9497(5)
_cell_measurement_temperature 100(2)
_cell_volume 2070.39(12)
_computing_cell_refinement 'SAINT (Bruker, 2006)'
_computing_data_collection 'APEX2 (Bruker, 2006)'
_computing_data_reduction 'SAINT (Bruker, 2006)'
_computing_molecular_graphics 'OLEX2 (Dolmanov, et al. 2006)'
_computing_publication_material 'publCIF v1.9.9_c (IUCr)'
_computing_structure_refinement 'SHELXL-2014/7 (Sheldrick, 2014)'
_computing_structure_solution 'SHELXT (Sheldrick, 2015)'
_diffrn_ambient_temperature 100(2)
_diffrn_measured_fraction_theta_full 0.995
_diffrn_measured_fraction_theta_max 0.995
_diffrn_measurement_device_type 'Bruker Proteum-R'
_diffrn_measurement_method '\w and \f scans'
_diffrn_radiation_monochromator Montel
_diffrn_radiation_type CuK\a
_diffrn_radiation_wavelength 1.54178
_diffrn_reflns_av_R_equivalents 0.0458
_diffrn_reflns_av_unetI/netI 0.0364
_diffrn_reflns_laue_measured_fraction_full 0.995
_diffrn_reflns_laue_measured_fraction_max 0.995
_diffrn_reflns_limit_h_max 11
_diffrn_reflns_limit_h_min -12
_diffrn_reflns_limit_k_max 15
_diffrn_reflns_limit_k_min -15
_diffrn_reflns_limit_l_max 18
_diffrn_reflns_limit_l_min -18
_diffrn_reflns_number 41052
_diffrn_reflns_point_group_measured_fraction_full 0.989
_diffrn_reflns_point_group_measured_fraction_max 0.989
_diffrn_reflns_theta_full 66.614
_diffrn_reflns_theta_max 66.614
_diffrn_reflns_theta_min 2.785
_diffrn_source 'rotating anode'
_exptl_absorpt_coefficient_mu 2.788
_exptl_absorpt_correction_T_max 0.8976
_exptl_absorpt_correction_T_min 0.6900
_exptl_absorpt_correction_type analytical
_exptl_absorpt_process_details 'SADABS (Bruker, 2006)'
_exptl_crystal_colour colorless
_exptl_crystal_density_diffrn 1.236
_exptl_crystal_description prism
_exptl_crystal_F_000 776
_exptl_crystal_size_max 0.151
_exptl_crystal_size_mid 0.116
_exptl_crystal_size_min 0.047
_refine_diff_density_max 0.811
_refine_diff_density_min -0.314
_refine_diff_density_rms 0.064
_refine_ls_abs_structure_details
;
 Flack x determined using 3243 quotients [(I+)-(I-)]/[(I+)+(I-)]
 (Parsons, Flack and Wagner, Acta Cryst. B69 (2013) 249-259).
;
_refine_ls_abs_structure_Flack 0.042(8)
_refine_ls_extinction_method none
_refine_ls_goodness_of_fit_ref 1.036
_refine_ls_hydrogen_treatment mixed
_refine_ls_matrix_type full
_refine_ls_number_parameters 445
_refine_ls_number_reflns 7236
_refine_ls_number_restraints 1
_refine_ls_restrained_S_all 1.036
_refine_ls_R_factor_all 0.0335
_refine_ls_R_factor_gt 0.0328
_refine_ls_shift/su_max 0.001
_refine_ls_shift/su_mean 0.000
_refine_ls_structure_factor_coef Fsqd
_refine_ls_weighting_details 'w=1/[\s^2^(Fo^2^)+(0.0460P)^2^+1.7520P] where P=(Fo^2^+2Fc^2^)/3'
_refine_ls_weighting_scheme calc
_refine_ls_wR_factor_gt 0.0841
_refine_ls_wR_factor_ref 0.0845
_reflns_Friedel_coverage 0.894
_reflns_friedel_fraction_full 0.982
_reflns_friedel_fraction_max 0.982
_reflns_number_gt 7052
_reflns_number_total 7236
_reflns_threshold_expression 'I > 2\s(I)'
_cod_data_source_file ja5b12778_si_003.cif
_cod_data_source_block chao8_face_indexed_sqd
_cod_depositor_comments 'Adding full bibliography for 4124874--4124875.cif.'
_cod_database_code 4124874
_shelx_shelxl_version_number 2014/7
_shelx_space_group_comment
;
The symmetry employed for this shelxl refinement is uniquely defined
by the following loop, which should always be used as a source of
symmetry information in preference to the above space-group names.
They are only intended as comments.
;
_shelx_estimated_absorpt_t_min 0.678
_shelx_estimated_absorpt_t_max 0.880
_platon_squeeze_void_probe_radius 1.20

loop_
_space_group_symop_operation_xyz
'x, y, z'
'-x, y+1/2, -z'

loop_
_atom_site_label
_atom_site_type_symbol
_atom_site_fract_x
_atom_site_fract_y
_atom_site_fract_z
_atom_site_U_iso_or_equiv
_atom_site_adp_type
_atom_site_occupancy
_atom_site_site_symmetry_order
_atom_site_calc_flag
_atom_site_refinement_flags_posn
_atom_site_refinement_flags_adp
Br1 Br 0.59811(5) 0.17428(3) 0.60898(3) 0.02529(13) Uani 1 1 d . .
Br2 Br 0.85509(5) 0.54296(4) 0.27128(3) 0.03074(14) Uani 1 1 d . .
O4 O 0.7574(3) 0.3541(2) 0.36416(19) 0.0180(6) Uani 1 1 d . .
O3 O 0.6184(3) 0.3489(2) 0.47759(18) 0.0178(6) Uani 1 1 d . .
O2 O 0.8503(3) 0.3131(2) 0.50022(19) 0.0206(6) Uani 1 1 d . .
O1 O 0.7661(3) 0.4886(2) 0.46866(19) 0.0194(6) Uani 1 1 d . .
O1T O 0.9617(4) 0.2639(3) 0.2899(2) 0.0316(8) Uani 1 1 d . .
H1T H 0.910(8) 0.293(6) 0.308(5) 0.047 Uiso 1 1 d . U
C24 C 0.4642(4) 0.1653(4) 0.3187(3) 0.0235(9) Uani 1 1 d . .
C8 C 0.8395(4) 0.6380(3) 0.5432(3) 0.0206(9) Uani 1 1 d . .
H8 H 0.8868 0.6685 0.5915 0.025 Uiso 1 1 calc R U
C33 C 0.5837(5) 0.5445(4) 0.2202(3) 0.0279(10) Uani 1 1 d . .
H33 H 0.6035 0.6052 0.1892 0.033 Uiso 1 1 calc R U
C20 C 0.4150(5) -0.0227(4) 0.3306(4) 0.0315(12) Uani 1 1 d . .
H20 H 0.4095 -0.0837 0.3645 0.038 Uiso 1 1 calc R U
C7 C 0.7849(4) 0.7005(3) 0.4808(3) 0.0206(10) Uani 1 1 d . .
H7 H 0.7344 0.6667 0.4353 0.025 Uiso 1 1 calc R U
C23 C 0.4276(5) 0.1558(4) 0.2306(3) 0.0259(10) Uani 1 1 d . .
H23 H 0.4307 0.2160 0.1955 0.031 Uiso 1 1 calc R U
C26 C 0.5319(4) 0.3585(4) 0.3087(3) 0.0173(8) Uani 1 1 d . .
C10 C 0.8807(4) 0.4525(4) 0.6007(3) 0.0199(9) Uani 1 1 d . .
C18 C 0.4954(4) 0.0783(3) 0.4559(3) 0.0229(10) Uani 1 1 d . .
H18 H 0.4880 0.0179 0.4902 0.027 Uiso 1 1 calc R U
C16 C 0.5584(4) 0.2608(3) 0.4414(3) 0.0171(9) Uani 1 1 d . .
C35 C 0.6559(4) 0.3998(4) 0.3129(3) 0.0195(9) Uani 1 1 d . .
C25 C 0.5140(4) 0.2606(3) 0.3572(3) 0.0180(9) Uani 1 1 d . .
C1 C 0.8201(5) 1.0326(4) 0.4571(4) 0.0310(11) Uani 1 1 d . .
H1 H 0.8292 1.1064 0.4502 0.037 Uiso 1 1 calc R U
C17 C 0.5436(4) 0.1715(4) 0.4909(3) 0.0185(8) Uani 1 1 d . .
C6 C 0.7631(5) 0.9724(4) 0.3919(4) 0.0309(11) Uani 1 1 d . .
H6 H 0.7328 1.0056 0.3402 0.037 Uiso 1 1 calc R U
C19 C 0.4576(4) 0.0739(4) 0.3692(3) 0.0240(10) Uani 1 1 d . .
C9 C 0.8268(4) 0.5258(3) 0.5370(3) 0.0196(9) Uani 1 1 d . .
C34 C 0.6801(5) 0.4916(4) 0.2662(3) 0.0213(9) Uani 1 1 d . .
C15 C 0.8896(4) 0.3462(4) 0.5787(3) 0.0210(9) Uani 1 1 d . .
C27 C 0.4241(5) 0.4144(4) 0.2625(3) 0.0234(9) Uani 1 1 d . .
C28 C 0.2935(5) 0.3845(4) 0.2652(3) 0.0227(10) Uani 1 1 d . .
H28 H 0.2743 0.3226 0.2949 0.027 Uiso 1 1 calc R U
C14 C 0.9462(5) 0.2747(3) 0.6386(3) 0.0244(10) Uani 1 1 d . .
H14 H 0.9560 0.2028 0.6239 0.029 Uiso 1 1 calc R U
C22 C 0.3876(5) 0.0605(5) 0.1953(4) 0.0363(12) Uani 1 1 d . .
H22 H 0.3638 0.0556 0.1362 0.044 Uiso 1 1 calc R U
C5 C 0.7485(5) 0.8644(4) 0.3995(3) 0.0269(10) Uani 1 1 d . .
H5 H 0.7075 0.8242 0.3540 0.032 Uiso 1 1 calc R U
C13 C 0.9873(5) 0.3090(4) 0.7186(3) 0.0288(11) Uani 1 1 d . .
H13 H 1.0224 0.2593 0.7593 0.035 Uiso 1 1 calc R U
C29 C 0.1928(5) 0.4430(5) 0.2258(3) 0.0345(12) Uani 1 1 d . .
H29 H 0.1048 0.4214 0.2283 0.041 Uiso 1 1 calc R U
C12 C 0.9790(5) 0.4151(4) 0.7422(3) 0.0283(10) Uani 1 1 d . .
H12 H 1.0095 0.4378 0.7975 0.034 Uiso 1 1 calc R U
C11 C 0.9255(5) 0.4851(4) 0.6825(3) 0.0251(10) Uani 1 1 d . .
H11 H 0.9187 0.5573 0.6970 0.030 Uiso 1 1 calc R U
C3 C 0.8524(5) 0.8764(4) 0.5421(3) 0.0237(10) Uani 1 1 d . .
H3 H 0.8835 0.8438 0.5940 0.028 Uiso 1 1 calc R U
C21 C 0.3821(5) -0.0293(4) 0.2464(4) 0.0341(12) Uani 1 1 d . .
H21 H 0.3551 -0.0948 0.2216 0.041 Uiso 1 1 calc R U
C4 C 0.7957(4) 0.8153(4) 0.4762(3) 0.0211(9) Uani 1 1 d . .
C30 C 0.2206(5) 0.5362(5) 0.1812(4) 0.0394(12) Uani 1 1 d . .
H30 H 0.1514 0.5783 0.1551 0.047 Uiso 1 1 calc R U
C31 C 0.3458(6) 0.5640(5) 0.1763(4) 0.0397(13) Uani 1 1 d . .
H31 H 0.3633 0.6234 0.1431 0.048 Uiso 1 1 calc R U
C32 C 0.4518(5) 0.5088(4) 0.2185(3) 0.0253(10) Uani 1 1 d . .
C6T C 0.7872(5) 0.1736(5) 0.2050(3) 0.0316(10) Uani 1 1 d . .
H6T H 0.7252 0.1918 0.2428 0.038 Uiso 1 1 calc R U
C1T C 0.9163(5) 0.2078(4) 0.2211(3) 0.0280(11) Uani 1 1 d . .
C2 C 0.8646(5) 0.9851(4) 0.5335(3) 0.0282(11) Uani 1 1 d . .
H2 H 0.9029 1.0263 0.5793 0.034 Uiso 1 1 calc R U
C2T C 1.0069(5) 0.1794(5) 0.1643(3) 0.0313(10) Uani 1 1 d . .
H2T H 1.0957 0.2008 0.1744 0.038 Uiso 1 1 calc R U
C3T C 0.9657(7) 0.1208(5) 0.0950(4) 0.0440(14) Uani 1 1 d . .
H3T H 1.0273 0.1020 0.0571 0.053 Uiso 1 1 calc R U
B1 B 0.7471(5) 0.3724(4) 0.4526(3) 0.0190(10) Uani 1 1 d . .
C5T C 0.7489(6) 0.1142(5) 0.1351(4) 0.0424(14) Uani 1 1 d . .
H5T H 0.6609 0.0906 0.1257 0.051 Uiso 1 1 calc R U
C4T C 0.8363(7) 0.0876(6) 0.0776(4) 0.0517(17) Uani 1 1 d . .
H4T H 0.8089 0.0483 0.0282 0.062 Uiso 1 1 calc R U

loop_
_atom_site_aniso_label
_atom_site_aniso_U_11
_atom_site_aniso_U_22
_atom_site_aniso_U_33
_atom_site_aniso_U_23
_atom_site_aniso_U_13
_atom_site_aniso_U_12
Br1 0.0290(3) 0.0197(2) 0.0279(2) 0.00600(19) 0.00609(18) 0.0009(2)
Br2 0.0260(3) 0.0249(2) 0.0420(3) 0.0066(2) 0.0065(2) -0.0115(2)
O4 0.0188(15) 0.0134(14) 0.0221(15) 0.0015(12) 0.0039(12) -0.0035(12)
O3 0.0176(15) 0.0147(14) 0.0210(14) -0.0031(12) 0.0020(12) -0.0050(12)
O2 0.0193(15) 0.0151(15) 0.0268(16) -0.0052(13) -0.0004(12) -0.0019(12)
O1 0.0194(15) 0.0115(14) 0.0266(16) -0.0010(12) -0.0005(12) -0.0040(12)
O1T 0.0235(19) 0.035(2) 0.038(2) -0.0049(16) 0.0080(15) 0.0030(15)
C24 0.014(2) 0.020(2) 0.037(2) -0.008(2) 0.0070(17) -0.0008(19)
C8 0.019(2) 0.014(2) 0.029(2) -0.0062(17) 0.0013(18) -0.0054(16)
C33 0.031(2) 0.018(2) 0.036(2) 0.003(2) 0.009(2) -0.004(2)
C20 0.017(2) 0.015(2) 0.063(4) -0.007(2) 0.009(2) -0.0029(19)
C7 0.015(2) 0.018(2) 0.029(2) -0.0046(17) 0.0044(18) -0.0039(16)
C23 0.022(2) 0.020(3) 0.036(3) -0.005(2) 0.0066(19) -0.0046(19)
C26 0.019(2) 0.016(2) 0.0169(19) 0.0008(16) 0.0003(16) -0.0005(17)
C10 0.016(2) 0.020(2) 0.025(2) -0.0010(18) 0.0070(17) -0.0033(17)
C18 0.014(2) 0.013(2) 0.043(3) 0.0057(19) 0.0122(19) 0.0013(16)
C16 0.013(2) 0.0090(19) 0.031(2) -0.0018(17) 0.0091(17) -0.0024(16)
C35 0.017(2) 0.017(2) 0.023(2) 0.0000(17) -0.0008(17) -0.0010(17)
C25 0.014(2) 0.013(2) 0.028(2) -0.0005(17) 0.0050(17) -0.0021(16)
C1 0.018(2) 0.017(2) 0.060(3) 0.008(2) 0.011(2) 0.004(2)
C17 0.0124(19) 0.0176(19) 0.0254(19) -0.0002(19) 0.0022(15) -0.0050(18)
C6 0.025(2) 0.020(2) 0.048(3) 0.010(2) 0.009(2) 0.006(2)
C19 0.013(2) 0.017(2) 0.044(3) -0.0060(19) 0.0119(19) -0.0034(17)
C9 0.014(2) 0.016(2) 0.028(2) -0.0023(17) 0.0032(16) -0.0011(17)
C34 0.026(2) 0.019(2) 0.020(2) 0.0009(17) 0.0051(17) -0.0084(19)
C15 0.014(2) 0.020(2) 0.030(2) -0.0039(19) 0.0088(18) 0.0009(18)
C27 0.027(2) 0.018(2) 0.027(2) -0.0026(18) 0.0058(19) -0.0017(19)
C28 0.022(2) 0.025(2) 0.022(2) 0.0011(18) 0.0034(18) 0.0005(19)
C14 0.021(2) 0.011(2) 0.041(3) 0.0006(19) 0.006(2) 0.0031(17)
C22 0.024(2) 0.035(3) 0.049(3) -0.020(3) 0.003(2) -0.010(2)
C5 0.015(2) 0.024(2) 0.042(3) 0.002(2) 0.0030(19) 0.0011(18)
C13 0.034(3) 0.025(2) 0.026(2) 0.010(2) 0.000(2) 0.006(2)
C29 0.023(3) 0.039(3) 0.041(3) 0.001(2) 0.002(2) -0.003(2)
C12 0.031(3) 0.029(3) 0.026(2) 0.002(2) 0.004(2) 0.002(2)
C11 0.028(2) 0.023(2) 0.024(2) -0.0040(18) 0.0010(19) -0.003(2)
C3 0.018(2) 0.017(2) 0.038(3) -0.0034(19) 0.0100(19) -0.0021(18)
C21 0.030(3) 0.021(3) 0.051(3) -0.019(2) 0.006(2) -0.012(2)
C4 0.015(2) 0.017(2) 0.033(2) -0.0042(19) 0.0095(18) -0.0020(17)
C30 0.035(3) 0.037(3) 0.045(3) 0.016(3) -0.001(2) 0.006(3)
C31 0.039(3) 0.044(3) 0.036(3) 0.012(2) 0.006(2) 0.002(3)
C32 0.030(3) 0.025(2) 0.021(2) 0.0028(18) -0.0001(18) 0.0029(19)
C6T 0.034(3) 0.032(3) 0.030(2) 0.004(2) 0.0081(19) -0.007(3)
C1T 0.026(3) 0.031(3) 0.027(2) 0.0060(19) 0.0030(19) 0.002(2)
C2 0.027(2) 0.015(2) 0.044(3) -0.007(2) 0.012(2) -0.0038(19)
C2T 0.031(3) 0.026(2) 0.038(2) 0.005(2) 0.010(2) 0.005(2)
C3T 0.054(4) 0.047(3) 0.033(3) 0.003(3) 0.016(3) -0.005(3)
B1 0.014(2) 0.008(2) 0.035(3) -0.0034(19) 0.003(2) -0.0040(18)
C5T 0.042(3) 0.042(3) 0.042(3) -0.004(3) -0.003(3) -0.011(3)
C4T 0.063(4) 0.060(4) 0.031(3) -0.004(3) 0.006(3) -0.014(3)

loop_
_atom_type_symbol
_atom_type_description
_atom_type_scat_dispersion_real
_atom_type_scat_dispersion_imag
_atom_type_scat_source
C C 0.0181 0.0091 'International Tables Vol C Tables 4.2.6.8 and 6.1.1.4'
H H 0.0000 0.0000 'International Tables Vol C Tables 4.2.6.8 and 6.1.1.4'
B B 0.0090 0.0039 'International Tables Vol C Tables 4.2.6.8 and 6.1.1.4'
Br Br -0.6763 1.2805 'International Tables Vol C Tables 4.2.6.8 and 6.1.1.4'
O O 0.0492 0.0322 'International Tables Vol C Tables 4.2.6.8 and 6.1.1.4'

loop_
_geom_angle_atom_site_label_1
_geom_angle_atom_site_label_2
_geom_angle_atom_site_label_3
_geom_angle
C35 O4 B1 112.5(3)
C16 O3 B1 115.7(3)
C15 O2 B1 117.3(4)
C9 O1 B1 123.0(4)
C1T O1T H1T 113(6)
C19 C24 C23 117.9(4)
C19 C24 C25 119.0(4)
C23 C24 C25 122.9(4)
C7 C8 C9 120.4(4)
C7 C8 H8 119.8
C9 C8 H8 119.8
C34 C33 C32 119.6(4)
C34 C33 H33 120.2
C32 C33 H33 120.2
C21 C20 C19 121.2(5)
C21 C20 H20 119.4
C19 C20 H20 119.4
C8 C7 C4 126.5(4)
C8 C7 H7 116.7
C4 C7 H7 116.7
C22 C23 C24 121.0(5)
C22 C23 H23 119.5
C24 C23 H23 119.5
C35 C26 C27 119.6(4)
C35 C26 C25 117.3(4)
C27 C26 C25 123.0(4)
C11 C10 C15 119.8(4)
C11 C10 C9 121.9(4)
C15 C10 C9 118.3(4)
C17 C18 C19 119.2(4)
C17 C18 H18 120.4
C19 C18 H18 120.4
C25 C16 O3 120.0(4)
C25 C16 C17 120.4(4)
O3 C16 C17 119.6(4)
C26 C35 O4 120.5(4)
C26 C35 C34 120.0(4)
O4 C35 C34 119.5(4)
C16 C25 C24 119.4(4)
C16 C25 C26 117.5(4)
C24 C25 C26 122.9(4)
C6 C1 C2 119.8(5)
C6 C1 H1 120.1
C2 C1 H1 120.1
C18 C17 C16 121.5(4)
C18 C17 Br1 118.2(3)
C16 C17 Br1 120.2(3)
C1 C6 C5 121.8(5)
C1 C6 H6 119.1
C5 C6 H6 119.1
C18 C19 C24 120.3(4)
C18 C19 C20 120.4(4)
C24 C19 C20 119.4(5)
O1 C9 C8 117.0(4)
O1 C9 C10 118.4(4)
C8 C9 C10 124.5(4)
C33 C34 C35 122.4(4)
C33 C34 Br2 119.2(3)
C35 C34 Br2 118.3(3)
O2 C15 C10 121.0(4)
O2 C15 C14 119.8(4)
C10 C15 C14 119.2(4)
C28 C27 C32 118.8(4)
C28 C27 C26 122.4(4)
C32 C27 C26 118.6(4)
C29 C28 C27 121.3(5)
C29 C28 H28 119.4
C27 C28 H28 119.4
C13 C14 C15 119.6(4)
C13 C14 H14 120.2
C15 C14 H14 120.2
C23 C22 C21 120.2(5)
C23 C22 H22 119.9
C21 C22 H22 119.9
C6 C5 C4 118.8(5)
C6 C5 H5 120.6
C4 C5 H5 120.6
C14 C13 C12 122.2(4)
C14 C13 H13 118.9
C12 C13 H13 118.9
C28 C29 C30 119.8(5)
C28 C29 H29 120.1
C30 C29 H29 120.1
C11 C12 C13 117.7(5)
C11 C12 H12 121.1
C13 C12 H12 121.1
C12 C11 C10 121.5(5)
C12 C11 H11 119.2
C10 C11 H11 119.2
C4 C3 C2 121.0(5)
C4 C3 H3 119.5
C2 C3 H3 119.5
C20 C21 C22 120.3(5)
C20 C21 H21 119.9
C22 C21 H21 119.9
C3 C4 C5 119.3(4)
C3 C4 C7 123.2(4)
C5 C4 C7 117.5(4)
C31 C30 C29 119.3(5)
C31 C30 H30 120.3
C29 C30 H30 120.3
C30 C31 C32 122.7(5)
C30 C31 H31 118.6
C32 C31 H31 118.6
C31 C32 C33 122.6(5)
C31 C32 C27 117.9(5)
C33 C32 C27 119.5(4)
C5T C6T C1T 120.6(5)
C5T C6T H6T 119.7
C1T C6T H6T 119.7
O1T C1T C6T 123.7(5)
O1T C1T C2T 117.4(5)
C6T C1T C2T 118.8(5)
C3 C2 C1 119.3(5)
C3 C2 H2 120.3
C1 C2 H2 120.3
C3T C2T C1T 119.3(5)
C3T C2T H2T 120.4
C1T C2T H2T 120.3
C2T C3T C4T 122.4(6)
C2T C3T H3T 118.8
C4T C3T H3T 118.8
O4 B1 O2 107.7(4)
O4 B1 O3 113.4(4)
O2 B1 O3 112.8(4)
O4 B1 O1 107.6(4)
O2 B1 O1 110.2(3)
O3 B1 O1 105.1(4)
C6T C5T C4T 121.4(6)
C6T C5T H5T 119.3
C4T C5T H5T 119.3
C5T C4T C3T 117.6(6)
C5T C4T H4T 121.2
C3T C4T H4T 121.2

loop_
_geom_bond_atom_site_label_1
_geom_bond_atom_site_label_2
_geom_bond_distance
Br1 C17 1.908(4)
Br2 C34 1.907(5)
O4 C35 1.384(5)
O4 B1 1.445(6)
O3 C16 1.375(5)
O3 B1 1.451(6)
O2 C15 1.342(6)
O2 B1 1.449(6)
O1 C9 1.288(6)
O1 B1 1.507(5)
O1T C1T 1.351(7)
O1T H1T 0.73(8)
C24 C19 1.420(7)
C24 C23 1.421(7)
C24 C25 1.428(7)
C8 C7 1.349(7)
C8 C9 1.433(6)
C8 H8 0.9500
C33 C34 1.349(7)
C33 C32 1.427(7)
C33 H33 0.9500
C20 C21 1.354(8)
C20 C19 1.421(7)
C20 H20 0.9500
C7 C4 1.465(6)
C7 H7 0.9500
C23 C22 1.379(7)
C23 H23 0.9500
C26 C35 1.373(6)
C26 C27 1.451(7)
C26 C25 1.486(6)
C10 C11 1.399(7)
C10 C15 1.400(7)
C10 C9 1.445(7)
C18 C17 1.378(7)
C18 C19 1.397(7)
C18 H18 0.9500
C16 C25 1.373(6)
C16 C17 1.400(6)
C35 C34 1.419(6)
C1 C6 1.372(8)
C1 C2 1.394(8)
C1 H1 0.9500
C6 C5 1.386(7)
C6 H6 0.9500
C15 C14 1.400(7)
C27 C28 1.400(7)
C27 C32 1.432(7)
C28 C29 1.372(7)
C28 H28 0.9500
C14 C13 1.372(7)
C14 H14 0.9500
C22 C21 1.406(9)
C22 H22 0.9500
C5 C4 1.413(7)
C5 H5 0.9500
C13 C12 1.405(7)
C13 H13 0.9500
C29 C30 1.426(8)
C29 H29 0.9500
C12 C11 1.375(7)
C12 H12 0.9500
C11 H11 0.9500
C3 C4 1.386(7)
C3 C2 1.393(7)
C3 H3 0.9500
C21 H21 0.9500
C30 C31 1.343(8)
C30 H30 0.9500
C31 C32 1.407(8)
C31 H31 0.9500
C6T C5T 1.370(8)
C6T C1T 1.394(7)
C6T H6T 0.9500
C1T C2T 1.412(7)
C2 H2 0.9500
C2T C3T 1.363(9)
C2T H2T 0.9500
C3T C4T 1.396(10)
C3T H3T 0.9500
C5T C4T 1.390(10)
C5T H5T 0.9500
C4T H4T 0.9500

loop_
_platon_squeeze_void_nr
_platon_squeeze_void_average_x
_platon_squeeze_void_average_y
_platon_squeeze_void_average_z
_platon_squeeze_void_volume
_platon_squeeze_void_count_electrons
_platon_squeeze_void_content
1 0.071 0.186 1.000 545 225 ' '
